data_4117903
loop_
_publ_author_name
'James R. Neilson'
'Tyrel M. McQueen'

_publ_contact_author_address 'Dept of Chem Johns Hopkins University'
_publ_contact_author_email mcqueen@jhu.edu
_publ_contact_author_name 'T. M. McQueen'
_publ_section_title
;
 Bonding, Ion Mobility, and Rate-Limiting Steps in Deintercalation
 Reactions with ThCr2Si2-type KNi2Se2
;
_journal_name_full 'Journal of the American Chemical Society'
_journal_page_first 7750
_journal_page_last 7757
_journal_paper_doi 10.1021/ja212012k
_journal_volume 134
_journal_year 2012
_chemical_formula_sum 'K Ni2 Se2'
_chemical_formula_weight 314.41
_chemical_name_common 'Potassium Nickel Selenide'
_chemical_name_systematic 'Potassium Dinickel Diselenide'
_space_group_IT_number 139
_symmetry_cell_setting tetragonal
_symmetry_Int_Tables_number 139
_symmetry_space_group_name_Hall '-I 4 2'
_symmetry_space_group_name_H-M 'I 4/m m m'
_cell_angle_alpha 90.0
_cell_angle_beta 90.0
_cell_angle_gamma 90.0
_cell_formula_units_Z 2
_cell_length_a 3.908900(5)
_cell_length_b 3.9089
_cell_length_c 13.412281(25)
_cell_measurement_temperature 300
_cell_volume 204.9329(5)
_computing_structure_refinement GSAS
_diffrn_ambient_temperature 300
_diffrn_radiation_type synchrotron
_diffrn_radiation_wavelength 0.41335(4)
_diffrn_radiation_wavelength_details '11-BM Advanced Photon Source'
_exptl_crystal_density_diffrn 5.095
_refine_ls_goodness_of_fit_all 1.71
_refine_ls_matrix_type full
_refine_ls_number_parameters 20
_refine_ls_number_restraints 0
_refine_ls_shift/su_max 0.05
_refine_ls_shift/su_mean 0.01
_cod_data_source_file ja212012k_si_002.cif
_cod_data_source_block KNI2SE2_publ
_cod_original_cell_volume 204.9330(10)
_cod_database_code 4117903

loop_
_symmetry_equiv_pos_site_id
_symmetry_equiv_pos_as_xyz
1 +x,+y,+z
2 -y,+x,+z
3 -x,-y,+z
4 +y,-x,+z
5 -x,+y,+z
6 -y,-x,+z
7 +x,-y,+z
8 +y,+x,+z
-1 -x,-y,-z
-2 +y,-x,-z
-3 +x,+y,-z
-4 -y,+x,-z
-5 +x,-y,-z
-6 +y,+x,-z
-7 -x,+y,-z
-8 -y,-x,-z
101 +x+1/2,+y+1/2,+z+1/2
102 -y+1/2,+x+1/2,+z+1/2
103 -x+1/2,-y+1/2,+z+1/2
104 +y+1/2,-x+1/2,+z+1/2
105 -x+1/2,+y+1/2,+z+1/2
106 -y+1/2,-x+1/2,+z+1/2
107 +x+1/2,-y+1/2,+z+1/2
108 +y+1/2,+x+1/2,+z+1/2
-101 -x+1/2,-y+1/2,-z+1/2
-102 +y+1/2,-x+1/2,-z+1/2
-103 +x+1/2,+y+1/2,-z+1/2
-104 -y+1/2,+x+1/2,-z+1/2
-105 +x+1/2,-y+1/2,-z+1/2
-106 +y+1/2,+x+1/2,-z+1/2
-107 -x+1/2,+y+1/2,-z+1/2
-108 -y+1/2,-x+1/2,-z+1/2

loop_
_atom_site_aniso_label
_atom_site_aniso_U_11
_atom_site_aniso_U_12
_atom_site_aniso_U_13
_atom_site_aniso_U_22
_atom_site_aniso_U_23
_atom_site_aniso_U_33
K1 0.0125(2) 0.0 0.0 0.0125(2) 0.0 0.0233(4)
Ni1 0.0110(1) 0.0 0.0 0.0110(1) 0.0 0.0250(2)
Se1 0.0092(1) 0.0 0.0 0.0092(1) 0.0 0.0217(1)

loop_
_atom_site_type_symbol
_atom_site_label
_atom_site_fract_x
_atom_site_fract_y
_atom_site_fract_z
_atom_site_occupancy
_atom_site_thermal_displace_type
_atom_site_U_iso_or_equiv
_atom_site_symmetry_multiplicity
K K1 0.0 0.0 0.0 1.0 Uani 0.0161 2
Ni Ni1 0.0 0.5 0.25 1.0 Uani 0.01567 4
Se Se1 0.0 0.0 0.35429(2) 1.0 Uani 0.01336 4

loop_
_geom_angle_atom_site_label_1
_geom_angle_atom_site_label_2
_geom_angle_atom_site_label_3
_geom_angle
K1 K1 K1 90.0
K1 K1 K1 90.0
K1 K1 K1 180.0
K1 K1 Se1 54.7349(15)
K1 K1 Se1 54.7349(15)
K1 K1 Se1 125.2651(15)
K1 K1 Se1 125.2651(15)
K1 K1 Se1 54.7349(15)
K1 K1 Se1 54.7349(15)
K1 K1 Se1 125.2651(15)
K1 K1 Se1 125.2651(15)
K1 K1 K1 180.0
K1 K1 K1 90.0
K1 K1 Se1 54.7349(15)
K1 K1 Se1 125.2651(15)
K1 K1 Se1 54.7349(15)
K1 K1 Se1 125.2651(15)
K1 K1 Se1 54.7349(15)
K1 K1 Se1 125.2651(15)
K1 K1 Se1 54.7349(15)
K1 K1 Se1 125.2651(15)
K1 K1 K1 90.0
K1 K1 Se1 125.2651(15)
K1 K1 Se1 54.7349(15)
K1 K1 Se1 125.2651(15)
K1 K1 Se1 54.7349(15)
K1 K1 Se1 125.2651(15)
K1 K1 Se1 54.7349(15)
K1 K1 Se1 125.2651(15)
K1 K1 Se1 54.7349(15)
K1 K1 Se1 125.2651(15)
K1 K1 Se1 125.2651(15)
K1 K1 Se1 54.7349(15)
K1 K1 Se1 54.7349(15)
K1 K1 Se1 125.2651(15)
K1 K1 Se1 125.2651(15)
K1 K1 Se1 54.7349(15)
K1 K1 Se1 54.7349(15)
Se1 K1 Se1 70.5303(30)
Se1 K1 Se1 70.5303(30)
Se1 K1 Se1 109.474(6)
Se1 K1 Se1 70.526(6)
Se1 K1 Se1 109.4697(30)
Se1 K1 Se1 109.4697(30)
Se1 K1 Se1 180.0
Se1 K1 Se1 109.474(6)
Se1 K1 Se1 70.5303(30)
Se1 K1 Se1 109.4697(30)
Se1 K1 Se1 70.526(6)
Se1 K1 Se1 180.0
Se1 K1 Se1 109.4697(30)
Se1 K1 Se1 70.5303(30)
Se1 K1 Se1 109.4697(30)
Se1 K1 Se1 180.0
Se1 K1 Se1 70.526(6)
Se1 K1 Se1 109.4697(30)
Se1 K1 Se1 180.0
Se1 K1 Se1 109.4697(30)
Se1 K1 Se1 109.4697(30)
Se1 K1 Se1 70.526(6)
Se1 K1 Se1 70.5303(30)
Se1 K1 Se1 70.5303(30)
Se1 K1 Se1 109.474(6)
Se1 K1 Se1 109.474(6)
Se1 K1 Se1 70.5303(30)
Se1 K1 Se1 70.5303(30)
Se1 Ni1 Se1 108.820(9)
Se1 Ni1 Se1 109.798(4)
Se1 Ni1 Se1 109.798(4)
Se1 Ni1 Se1 109.798(4)
Se1 Ni1 Se1 109.798(4)
Se1 Ni1 Se1 108.820(9)
K1 Se1 K1 70.5303(30)
K1 Se1 K1 70.5303(30)
K1 Se1 K1 109.474(6)
K1 Se1 Ni1 82.3271(10)
K1 Se1 Ni1 143.65910(20)
K1 Se1 Ni1 82.3271(10)
K1 Se1 Ni1 143.65910(20)
K1 Se1 K1 109.474(6)
K1 Se1 K1 70.5303(30)
K1 Se1 Ni1 143.65910(20)
K1 Se1 Ni1 82.3271(10)
K1 Se1 Ni1 82.3271(10)
K1 Se1 Ni1 143.65910(20)
K1 Se1 K1 70.5303(30)
K1 Se1 Ni1 82.3271(10)
K1 Se1 Ni1 143.65910(20)
K1 Se1 Ni1 143.65910(20)
K1 Se1 Ni1 82.3271(10)
K1 Se1 Ni1 143.65910(20)
K1 Se1 Ni1 82.3271(10)
K1 Se1 Ni1 143.65910(20)
K1 Se1 Ni1 82.3271(10)
Ni1 Se1 Ni1 108.820(9)
Ni1 Se1 Ni1 70.202(4)
Ni1 Se1 Ni1 70.202(4)
Ni1 Se1 Ni1 70.202(4)
Ni1 Se1 Ni1 70.202(4)
Ni1 Se1 Ni1 108.820(9)

loop_
_geom_bond_atom_site_label_1
_geom_bond_atom_site_label_2
_geom_bond_distance
K1 K1 3.9089
K1 K1 3.9089
K1 K1 3.9089
K1 K1 3.9089
K1 Ni1 3.881100(10)
K1 Ni1 3.881100(10)
K1 Ni1 3.881100(10)
K1 Ni1 3.881100(10)
K1 Ni1 3.881100(10)
K1 Ni1 3.881100(10)
K1 Ni1 3.881100(10)
K1 Ni1 3.881100(10)
K1 Se1 3.38515(13)
K1 Se1 3.38515(13)
K1 Se1 3.38515(13)
K1 Se1 3.38515(13)
K1 Se1 3.38515(13)
K1 Se1 3.38515(13)
K1 Se1 3.38515(13)
K1 Se1 3.38515(13)
Ni1 K1 3.881100(10)
Ni1 K1 3.881100(10)
Ni1 K1 3.881100(10)
Ni1 K1 3.881100(10)
Ni1 Ni1 2.76401
Ni1 Ni1 2.76401
Ni1 Ni1 2.76401
Ni1 Ni1 2.76401
Ni1 Se1 2.40340(13)
Ni1 Se1 2.40340(13)
Ni1 Se1 2.40340(13)
Ni1 Se1 2.40340(13)
Se1 K1 3.38515(13)
Se1 K1 3.38515(13)
Se1 K1 3.38515(13)
Se1 K1 3.38515(13)
Se1 Ni1 2.40340(13)
Se1 Ni1 2.40340(13)
Se1 Ni1 2.40340(13)
Se1 Ni1 2.40340(13)
